data_7223719
loop_
_publ_author_name
'Saritemur, Gizem'
'Nomen Miralles, Laura'
'Husson, Deborah'
'Pitak, Mateusz B.'
'Coles, Simon J.'
'Wallis, John D.'

_publ_section_title
;
 Two modes of peri-interaction between an aldehyde group and a carboxylate
 anion in naphthalaldehydate salts
;
_journal_issue 6
_journal_name_full CrystEngComm
_journal_page_first 948
_journal_paper_doi 10.1039/C5CE02282G
_journal_volume 18
_journal_year 2016
_chemical_formula_sum 'C12 H9 K O4'
_chemical_formula_weight 256.29
_chemical_melting_point 563
_chemical_name_systematic
;
naphthaldic acid potassium salt .1H2O K.14.H2O
;
_space_group_crystal_system orthorhombic
_space_group_IT_number 33
_space_group_name_Hall 'P 2c -2n'
_space_group_name_H-M_alt 'P n a 21'
_symmetry_space_group_name_Hall 'P 2c -2n'
_symmetry_space_group_name_H-M 'P n a 21'
_atom_sites_solution_hydrogens geom
_atom_sites_solution_primary direct
_atom_sites_solution_secondary difmap
_audit_creation_method SHELXL-2013
_audit_update_record
;
2015-11-05 deposited with the CCDC.
2016-01-04 downloaded from the CCDC.
;
_cell_angle_alpha 90
_cell_angle_beta 90
_cell_angle_gamma 90
_cell_formula_units_Z 4
_cell_length_a 7.3837(4)
_cell_length_b 30.138(2)
_cell_length_c 4.8965(3)
_cell_measurement_reflns_used 1444
_cell_measurement_temperature 150(2)
_cell_measurement_theta_max 28.1230
_cell_measurement_theta_min 3.4220
_cell_volume 1089.62(11)
_computing_cell_refinement
;
CrysAlisPro, Agilent Technologies,
Version 1.171.36.28 (release 01-02-2013 CrysAlis171 .NET)
(compiled Feb  1 2013,16:14:44)
;
_computing_data_collection
;
CrysAlisPro, Agilent Technologies,
Version 1.171.36.28 (release 01-02-2013 CrysAlis171 .NET)
(compiled Feb  1 2013,16:14:44)
;
_computing_data_reduction
;
CrysAlisPro, Agilent Technologies,
Version 1.171.36.28 (release 01-02-2013 CrysAlis171 .NET)
(compiled Feb  1 2013,16:14:44)
;
_computing_structure_refinement 'SHELXL-2013 (Sheldrick, 2013)'
_computing_structure_solution 'SHELXS-97 (Sheldrick, 1990)'
_diffrn_ambient_temperature 150(2)
_diffrn_detector_area_resol_mean 15.9832
_diffrn_measured_fraction_theta_full 0.988
_diffrn_measured_fraction_theta_max 0.891
_diffrn_measurement_device_type 'Xcalibur, Sapphire3, Gemini'
_diffrn_measurement_method '\w scans'
_diffrn_radiation_monochromator graphite
_diffrn_radiation_source 'Enhance (Mo) X-ray Source'
_diffrn_radiation_type 'Mo K\a'
_diffrn_radiation_wavelength 0.71073
_diffrn_reflns_av_R_equivalents 0.0536
_diffrn_reflns_av_unetI/netI 0.0632
_diffrn_reflns_laue_measured_fraction_full 0.988
_diffrn_reflns_laue_measured_fraction_max 0.891
_diffrn_reflns_limit_h_max 9
_diffrn_reflns_limit_h_min -8
_diffrn_reflns_limit_k_max 33
_diffrn_reflns_limit_k_min -37
_diffrn_reflns_limit_l_max 4
_diffrn_reflns_limit_l_min -6
_diffrn_reflns_number 3448
_diffrn_reflns_point_group_measured_fraction_full 0.731
_diffrn_reflns_point_group_measured_fraction_max 0.650
_diffrn_reflns_theta_full 27.000
_diffrn_reflns_theta_max 28.839
_diffrn_reflns_theta_min 3.072
_exptl_absorpt_coefficient_mu 0.486
_exptl_absorpt_correction_T_max 0.961
_exptl_absorpt_correction_T_min 0.903
_exptl_absorpt_correction_type analytical
_exptl_absorpt_process_details
;
CrysAlisPro, Agilent Technologies,
Version 1.171.36.28 (release 01-02-2013 CrysAlis171 .NET)
(compiled Feb  1 2013,16:14:44)
Analytical numeric absorption correction using a multifaceted crystal
            model based on expressions derived by R.C. Clark & J.S. Reid.
(Clark, R. C. & Reid, J. S. (1995). Acta Cryst. A51, 887-897)
;
_exptl_crystal_colour colourless
_exptl_crystal_density_diffrn 1.562
_exptl_crystal_density_method 'not measured'
_exptl_crystal_description 'thin needle'
_exptl_crystal_F_000 528
_exptl_crystal_recrystallization_method 'Re-crystallisation from solvent: isopropanol'
_exptl_crystal_size_max 0.3689
_exptl_crystal_size_mid 0.0986
_exptl_crystal_size_min 0.0927
_refine_diff_density_max 1.055
_refine_diff_density_min -1.213
_refine_diff_density_rms 0.124
_refine_ls_abs_structure_details
;
 Flack x determined using 360 quotients [(I+)-(I-)]/[(I+)+(I-)]
 (Parsons and Flack (2004), Acta Cryst. A60, s61).
;
_refine_ls_abs_structure_Flack 0.09(11)
_refine_ls_extinction_method none
_refine_ls_goodness_of_fit_ref 1.122
_refine_ls_hydrogen_treatment constr
_refine_ls_matrix_type full
_refine_ls_number_parameters 154
_refine_ls_number_reflns 1852
_refine_ls_number_restraints 1
_refine_ls_restrained_S_all 1.122
_refine_ls_R_factor_all 0.0858
_refine_ls_R_factor_gt 0.0782
_refine_ls_shift/su_max 0.008
_refine_ls_shift/su_mean 0.000
_refine_ls_structure_factor_coef Fsqd
_refine_ls_weighting_details 'w=1/[\s^2^(Fo^2^)+(0.0424P)^2^+6.6604P] where P=(Fo^2^+2Fc^2^)/3'
_refine_ls_weighting_scheme calc
_refine_ls_wR_factor_gt 0.1806
_refine_ls_wR_factor_ref 0.1848
_reflns_Friedel_coverage 0.311
_reflns_friedel_fraction_full 0.404
_reflns_friedel_fraction_max 0.347
_reflns_number_gt 1674
_reflns_number_total 1852
_reflns_threshold_expression 'I > 2\s(I)'
_cod_data_source_file c5ce02282g2.cif
_cod_data_source_block KINVTC
_cod_depositor_comments 'Adding full bibliography for 7223717--7223724.cif.'
_cod_original_cell_volume 1089.61(11)
_cod_database_code 7223719
_shelx_space_group_comment
;
The symmetry employed for this shelxl refinement is uniquely defined
by the following loop, which should always be used as a source of
symmetry information in preference to the above space-group names.
They are only intended as comments.
;
_shelxl_version_number 2013-4

loop_
_space_group_symop_operation_xyz
'x, y, z'
'-x, -y, z+1/2'
'-x+1/2, y+1/2, z+1/2'
'x+1/2, -y+1/2, z'

loop_
_atom_site_label
_atom_site_type_symbol
_atom_site_fract_x
_atom_site_fract_y
_atom_site_fract_z
_atom_site_U_iso_or_equiv
_atom_site_adp_type
_atom_site_occupancy
_atom_site_site_symmetry_order
_atom_site_calc_flag
_atom_site_refinement_flags_posn
_atom_site_refinement_flags_adp
K1 K 0.1070(2) 0.71925(5) 0.6626(4) 0.0226(4) Uani 1 1 d . .
O1 O 0.2602(8) 0.8116(2) 0.8484(15) 0.0299(15) Uani 1 1 d . .
O2 O -0.0409(8) 0.80252(17) 0.8340(14) 0.0238(13) Uani 1 1 d . .
O3 O -0.3432(8) 0.8400(2) 1.2346(14) 0.0332(16) Uani 1 1 d . .
O4 O -0.1461(8) 0.74442(19) 0.2777(13) 0.0283(14) Uani 1 1 d . .
H41 H -0.1090 0.7650 0.1780 0.034 Uiso 1 1 d . U
H42 H -0.1770 0.7240 0.1650 0.034 Uiso 1 1 d . U
C1 C 0.0811(9) 0.8714(2) 0.680(2) 0.0180(15) Uani 1 1 d . .
C2 C 0.2147(11) 0.8854(3) 0.512(2) 0.027(2) Uani 1 1 d . .
H2 H 0.3227 0.8684 0.4986 0.032 Uiso 1 1 calc R U
C3 C 0.1981(12) 0.9242(3) 0.358(3) 0.038(3) Uani 1 1 d . .
H3 H 0.2965 0.9339 0.2480 0.045 Uiso 1 1 calc R U
C4 C 0.0424(12) 0.9483(3) 0.364(2) 0.027(2) Uani 1 1 d . .
H4 H 0.0297 0.9737 0.2507 0.033 Uiso 1 1 calc R U
C5 C -0.0996(11) 0.9355(2) 0.538(2) 0.0227(18) Uani 1 1 d . .
C6 C -0.2658(12) 0.9599(3) 0.538(2) 0.027(2) Uani 1 1 d . .
H6 H -0.2781 0.9852 0.4236 0.032 Uiso 1 1 calc R U
C7 C -0.4063(10) 0.9474(3) 0.700(2) 0.032(2) Uani 1 1 d . .
H7 H -0.5180 0.9630 0.6928 0.038 Uiso 1 1 calc R U
C8 C -0.3854(12) 0.9113(3) 0.878(2) 0.029(2) Uani 1 1 d . .
H8 H -0.4839 0.9031 0.9921 0.035 Uiso 1 1 calc R U
C9 C -0.2270(10) 0.8875(2) 0.8927(17) 0.0173(17) Uani 1 1 d . .
C10 C -0.0797(9) 0.8980(2) 0.7084(16) 0.0153(16) Uani 1 1 d . .
C11 C 0.1043(11) 0.8252(3) 0.8046(18) 0.0206(17) Uani 1 1 d . .
C12 C -0.2129(11) 0.8570(2) 1.1266(19) 0.0225(18) Uani 1 1 d . .
H12 H -0.0959 0.8504 1.1964 0.027 Uiso 1 1 calc R U

loop_
_atom_site_aniso_label
_atom_site_aniso_U_11
_atom_site_aniso_U_22
_atom_site_aniso_U_33
_atom_site_aniso_U_23
_atom_site_aniso_U_13
_atom_site_aniso_U_12
K1 0.0181(7) 0.0273(7) 0.0224(9) -0.0022(9) 0.0121(11) 0.0017(6)
O1 0.017(3) 0.040(3) 0.032(4) 0.006(3) 0.005(3) 0.007(2)
O2 0.023(3) 0.023(3) 0.026(4) -0.001(3) 0.008(3) -0.002(2)
O3 0.027(3) 0.044(3) 0.028(4) 0.002(3) 0.006(3) -0.002(3)
O4 0.028(3) 0.031(3) 0.026(3) -0.003(3) 0.004(3) -0.002(2)
C1 0.010(3) 0.028(3) 0.016(4) -0.002(4) 0.007(4) -0.002(2)
C2 0.015(4) 0.031(4) 0.034(6) 0.000(4) 0.008(4) 0.002(3)
C3 0.028(5) 0.030(4) 0.055(8) 0.004(5) 0.016(5) 0.000(3)
C4 0.025(4) 0.027(4) 0.030(6) 0.013(4) 0.002(4) 0.001(3)
C5 0.022(4) 0.022(4) 0.025(5) -0.002(3) -0.006(4) 0.002(3)
C6 0.029(5) 0.025(4) 0.026(5) 0.000(4) 0.001(4) 0.006(3)
C7 0.019(4) 0.035(4) 0.041(7) -0.001(4) 0.017(5) 0.009(3)
C8 0.020(4) 0.037(4) 0.031(6) -0.004(4) 0.012(4) 0.004(3)
C9 0.014(4) 0.022(3) 0.016(5) -0.002(3) 0.000(3) -0.001(3)
C10 0.011(3) 0.024(3) 0.010(4) -0.003(3) -0.002(3) 0.000(2)
C11 0.017(3) 0.030(4) 0.015(4) -0.003(3) 0.008(4) 0.000(3)
C12 0.023(4) 0.031(4) 0.014(5) 0.000(4) 0.007(4) 0.001(3)

loop_
_atom_type_symbol
_atom_type_description
_atom_type_scat_dispersion_real
_atom_type_scat_dispersion_imag
_atom_type_scat_source
C C 0.0033 0.0016 'International Tables Vol C Tables 4.2.6.8 and 6.1.1.4'
H H 0.0000 0.0000 'International Tables Vol C Tables 4.2.6.8 and 6.1.1.4'
O O 0.0106 0.0060 'International Tables Vol C Tables 4.2.6.8 and 6.1.1.4'
K K 0.2009 0.2494 'International Tables Vol C Tables 4.2.6.8 and 6.1.1.4'

loop_
_geom_angle_atom_site_label_1
_geom_angle_atom_site_label_2
_geom_angle_atom_site_label_3
_geom_angle
_geom_angle_site_symmetry_1
_geom_angle_site_symmetry_3
O4 K1 O3 75.58(19) . 4_564
O4 K1 O2 153.4(2) . 4_565
O3 K1 O2 87.29(18) 4_564 4_565
O4 K1 O4 82.85(17) . 4_565
O3 K1 O4 70.25(18) 4_564 4_565
O2 K1 O4 72.20(18) 4_565 4_565
O4 K1 O2 72.61(19) . .
O3 K1 O2 146.6(2) 4_564 .
O2 K1 O2 118.0(2) 4_565 .
O4 K1 O2 95.83(17) 4_565 .
O4 K1 O1 72.7(2) . 4_465
O3 K1 O1 98.56(19) 4_564 4_465
O2 K1 O1 130.88(19) 4_565 4_465
O4 K1 O1 155.1(2) 4_565 4_465
O2 K1 O1 81.44(17) . 4_465
O4 K1 O1 101.42(17) . .
O3 K1 O1 137.80(19) 4_564 .
O2 K1 O1 77.71(16) 4_565 .
O4 K1 O1 67.63(18) 4_565 .
O2 K1 O1 43.54(15) . .
O1 K1 O1 121.1(2) 4_465 .
O4 K1 C11 82.7(2) . .
O3 K1 C11 142.1(2) 4_564 .
O2 K1 C11 99.81(19) 4_565 .
O4 K1 C11 76.62(19) 4_565 .
O2 K1 C11 22.89(17) . .
O1 K1 C11 104.12(19) 4_465 .
O1 K1 C11 22.21(17) . .
O4 K1 O3 142.53(17) . 4_565
O3 K1 O3 105.93(19) 4_564 4_565
O2 K1 O3 61.51(16) 4_565 4_565
O4 K1 O3 133.71(17) 4_565 4_565
O2 K1 O3 105.35(18) . 4_565
O1 K1 O3 70.09(18) 4_465 4_565
O1 K1 O3 101.02(18) . 4_565
C11 K1 O3 110.2(2) . 4_565
O4 K1 C12 151.91(19) . 4_565
O3 K1 C12 91.0(2) 4_564 4_565
O2 K1 C12 45.58(18) 4_565 4_565
O4 K1 C12 116.12(19) 4_565 4_565
O2 K1 C12 122.1(2) . 4_565
O1 K1 C12 85.4(2) 4_465 4_565
O1 K1 C12 104.94(19) . 4_565
C11 K1 C12 120.5(2) . 4_565
O3 K1 C12 20.26(16) 4_565 4_565
O4 K1 K1 118.79(13) . 4_565
O3 K1 K1 99.79(13) 4_564 4_565
O2 K1 K1 43.77(11) 4_565 4_565
O4 K1 K1 41.73(14) 4_565 4_565
O2 K1 K1 87.00(13) . 4_565
O1 K1 K1 160.40(14) 4_465 4_565
O1 K1 K1 43.96(11) . 4_565
C11 K1 K1 64.35(15) . 4_565
O3 K1 K1 98.12(11) 4_565 4_565
C12 K1 K1 87.42(13) 4_565 4_565
O4 K1 K1 43.26(14) . 4_465
O3 K1 K1 114.00(13) 4_564 4_465
O2 K1 K1 158.71(14) 4_565 4_465
O4 K1 K1 113.62(13) 4_565 4_465
O2 K1 K1 42.76(13) . 4_465
O1 K1 K1 49.36(13) 4_465 4_465
O1 K1 K1 85.65(12) . 4_465
C11 K1 K1 63.65(15) . 4_465
O3 K1 K1 109.76(10) 4_565 4_465
C12 K1 K1 129.44(14) 4_565 4_465
K1 K1 K1 126.69(8) 4_565 4_465
C11 O1 K1 151.6(6) . 4_565
C11 O1 K1 84.7(5) . .
K1 O1 K1 86.67(17) 4_565 .
C11 O2 K1 150.0(6) . 4_465
C11 O2 K1 96.6(5) . .
K1 O2 K1 93.47(17) 4_465 .
C12 O3 K1 135.0(6) . 4_466
C12 O3 K1 87.0(5) . 4_465
K1 O3 K1 105.93(19) 4_466 4_465
K1 O4 K1 95.0(2) . 4_465
C2 C1 C10 119.1(7) . .
C2 C1 C11 116.4(6) . .
C10 C1 C11 124.1(6) . .
C1 C2 C3 121.7(8) . .
C4 C3 C2 120.6(9) . .
C3 C4 C5 119.8(8) . .
C4 C5 C10 120.0(7) . .
C4 C5 C6 119.9(8) . .
C10 C5 C6 120.0(8) . .
C7 C6 C5 120.8(8) . .
C6 C7 C8 119.6(7) . .
C9 C8 C7 122.1(8) . .
C8 C9 C10 119.5(7) . .
C8 C9 C12 115.3(7) . .
C10 C9 C12 124.6(7) . .
C5 C10 C1 118.4(7) . .
C5 C10 C9 117.7(6) . .
C1 C10 C9 123.9(7) . .
O1 C11 O2 125.6(7) . .
O1 C11 C1 118.2(7) . .
O2 C11 C1 116.0(7) . .
O1 C11 K1 73.1(5) . .
O2 C11 K1 60.5(4) . .
C1 C11 K1 143.7(6) . .
O3 C12 C9 123.2(8) . .
O3 C12 K1 72.7(5) . 4_465
C9 C12 K1 83.0(5) . 4_465

loop_
_geom_bond_atom_site_label_1
_geom_bond_atom_site_label_2
_geom_bond_distance
_geom_bond_site_symmetry_2
K1 O4 2.760(7) .
K1 O3 2.778(7) 4_564
K1 O2 2.810(6) 4_565
K1 O4 2.842(7) 4_565
K1 O2 2.863(6) .
K1 O1 2.872(6) 4_465
K1 O1 3.140(7) .
K1 C11 3.268(8) .
K1 O3 3.341(7) 4_565
K1 C12 3.495(9) 4_565
K1 K1 4.1309(14) 4_565
K1 K1 4.1309(14) 4_465
O1 C11 1.241(10) .
O1 K1 2.872(6) 4_565
O2 C11 1.280(9) .
O2 K1 2.810(6) 4_465
O3 C12 1.212(10) .
O3 K1 2.778(7) 4_466
O3 K1 3.341(7) 4_465
O4 K1 2.842(6) 4_465
C1 C2 1.352(11) .
C1 C10 1.440(9) .
C1 C11 1.528(11) .
C2 C3 1.400(12) .
C3 C4 1.359(12) .
C4 C5 1.405(12) .
C5 C10 1.413(11) .
C5 C6 1.431(11) .
C6 C7 1.360(12) .
C7 C8 1.401(13) .
C8 C9 1.375(11) .
C9 C10 1.448(11) .
C9 C12 1.471(12) .
C12 K1 3.495(9) 4_465

loop_
_geom_hbond_atom_site_label_D
_geom_hbond_atom_site_label_H
_geom_hbond_atom_site_label_A
_geom_hbond_distance_DH
_geom_hbond_distance_HA
_geom_hbond_distance_DA
_geom_hbond_angle_DHA
_geom_hbond_site_symmetry_A
O4 H41 O2 0.835(6) 2.090(6) 2.896(9) 162.1(5) 1_554
O4 H42 O1 0.858(6) 1.942(7) 2.784(9) 166.9(5) 4_464
